data_4089065
loop_
_publ_author_name
'Bolotin, Dmitrii S.'
'Burianova, Valeria K.'
'Novikov, Alexander S.'
'Demakova, Marina Ya.'
'Pretorius, Carla'
'Mokolokolo, Pennie Petrus'
'Roodt, Andreas'
'Bokach, Nadezhda A.'
'Suslonov, Vitaliy V.'
'Zhdanov, Andrey P.'
'Zhizhin, Konstantin Yu.'
'Kuznetsov, Nikolay T.'
'Kukushkin, Vadim Yu.'

_publ_section_title
;
 Nucleophilicity of Oximes Based upon Addition to a
 Nitriliumcloso-Decaborate Cluster
;
_journal_issue 20
_journal_name_full Organometallics
_journal_page_first 3612
_journal_paper_doi 10.1021/acs.organomet.6b00678
_journal_volume 35
_journal_year 2016
_chemical_formula_moiety 'C25 H22 P, C12 H26 B10 N3 O'
_chemical_formula_sum 'C37 H48 B10 N3 O P'
_chemical_formula_weight 689.85
_space_group_crystal_system triclinic
_space_group_IT_number 2
_space_group_name_Hall '-P 1'
_space_group_name_H-M_alt 'P -1'
_atom_sites_solution_hydrogens geom
_atom_sites_solution_primary direct
_audit_creation_date 2016-08-10
_audit_creation_method
;
Olex2 1.2
(compiled 2016.02.19 svn.r3266 for OlexSys, GUI svn.r5155)
;
_cell_angle_alpha 101.119(4)
_cell_angle_beta 104.098(5)
_cell_angle_gamma 95.257(4)
_cell_formula_units_Z 2
_cell_length_a 10.0492(6)
_cell_length_b 11.5413(5)
_cell_length_c 18.0725(9)
_cell_measurement_reflns_used 5079
_cell_measurement_temperature 100(2)
_cell_measurement_theta_max 30.7770
_cell_measurement_theta_min 3.1430
_cell_volume 1973.50(19)
_computing_cell_refinement
;
CrysAlisPro, Agilent Technologies,
Version 1.171.36.32 (release 02-08-2013 CrysAlis171 .NET)
(compiled Aug  2 2013,16:46:58)
;
_computing_data_collection
;
CrysAlisPro, Agilent Technologies,
Version 1.171.36.32 (release 02-08-2013 CrysAlis171 .NET)
(compiled Aug  2 2013,16:46:58)
;
_computing_data_reduction
;
CrysAlisPro, Agilent Technologies,
Version 1.171.36.32 (release 02-08-2013 CrysAlis171 .NET)
(compiled Aug  2 2013,16:46:58)
;
_computing_molecular_graphics 'Olex2 (Dolomanov et al., 2009)'
_computing_publication_material 'Olex2 (Dolomanov et al., 2009)'
_computing_structure_refinement 'ShelXL (Sheldrick, 2015)'
_computing_structure_solution 'ShelXS (Sheldrick, 2008)'
_diffrn_ambient_temperature 100(2)
_diffrn_detector_area_resol_mean 16.2096
_diffrn_measured_fraction_theta_full 0.994
_diffrn_measured_fraction_theta_max 0.988
_diffrn_measurement_details
;
#__ type_ start__ end____ width___ exp.time_
  1 omega  -94.00   42.00   1.0000   23.0000
omega____ theta____ kappa____ phi______ frames
    -      -22.5803    0.0000 -180.0000 136

#__ type_ start__ end____ width___ exp.time_
  2 omega  -93.00   -5.00   1.0000   23.0000
omega____ theta____ kappa____ phi______ frames
    -      -22.5803  -77.0000 -180.0000 88

#__ type_ start__ end____ width___ exp.time_
  3 omega   12.00   68.00   1.0000   23.0000
omega____ theta____ kappa____ phi______ frames
    -       23.5178 -107.0000  -59.0000 56

#__ type_ start__ end____ width___ exp.time_
  4 omega    6.00   62.00   1.0000   23.0000
omega____ theta____ kappa____ phi______ frames
    -       23.5178  -99.0000  120.0000 56

#__ type_ start__ end____ width___ exp.time_
  5 omega  -22.00   28.00   1.0000   23.0000
omega____ theta____ kappa____ phi______ frames
    -       23.5178  -99.0000   30.0000 50
;
_diffrn_measurement_device_type 'Xcalibur, Eos'
_diffrn_measurement_method '\w scans'
_diffrn_orient_matrix_UB_11 0.0027617000
_diffrn_orient_matrix_UB_12 -0.0001876000
_diffrn_orient_matrix_UB_13 0.0395692000
_diffrn_orient_matrix_UB_21 -0.0718625000
_diffrn_orient_matrix_UB_22 0.0041483000
_diffrn_orient_matrix_UB_23 -0.0077117000
_diffrn_orient_matrix_UB_31 -0.0154629000
_diffrn_orient_matrix_UB_32 -0.0631719000
_diffrn_orient_matrix_UB_33 -0.0098911000
_diffrn_radiation_monochromator graphite
_diffrn_radiation_type MoK\a
_diffrn_radiation_wavelength 0.71073
_diffrn_reflns_av_R_equivalents 0.0191
_diffrn_reflns_av_unetI/netI 0.0400
_diffrn_reflns_Laue_measured_fraction_full 0.994
_diffrn_reflns_Laue_measured_fraction_max 0.988
_diffrn_reflns_limit_h_max 10
_diffrn_reflns_limit_h_min -13
_diffrn_reflns_limit_k_max 14
_diffrn_reflns_limit_k_min -14
_diffrn_reflns_limit_l_max 23
_diffrn_reflns_limit_l_min -21
_diffrn_reflns_number 15472
_diffrn_reflns_point_group_measured_fraction_full 0.994
_diffrn_reflns_point_group_measured_fraction_max 0.988
_diffrn_reflns_theta_full 25.242
_diffrn_reflns_theta_max 27.498
_diffrn_reflns_theta_min 2.689
_diffrn_source 'Enhance (Mo) X-ray Source'
_exptl_absorpt_coefficient_mu 0.104
_exptl_absorpt_correction_T_max 1.00000
_exptl_absorpt_correction_T_min 0.99027
_exptl_absorpt_correction_type multi-scan
_exptl_absorpt_process_details
;
CrysAlisPro, Agilent Technologies,
Version 1.171.36.32 (release 02-08-2013 CrysAlis171 .NET)
(compiled Aug  2 2013,16:46:58)
Empirical absorption correction using spherical harmonics,
 implemented in SCALE3 ABSPACK scaling algorithm.
;
_exptl_crystal_colour 'clear colourless'
_exptl_crystal_colour_lustre clear
_exptl_crystal_colour_primary colourless
_exptl_crystal_density_diffrn 1.161
_exptl_crystal_description prism
_exptl_crystal_F_000 728
_exptl_crystal_size_max 0.3
_exptl_crystal_size_mid 0.3
_exptl_crystal_size_min 0.25
_platon_squeeze_details
;
;
_refine_diff_density_max 0.428
_refine_diff_density_min -0.275
_refine_diff_density_rms 0.051
_refine_ls_extinction_method none
_refine_ls_goodness_of_fit_ref 1.067
_refine_ls_hydrogen_treatment constr
_refine_ls_matrix_type full
_refine_ls_number_parameters 471
_refine_ls_number_reflns 8939
_refine_ls_number_restraints 0
_refine_ls_restrained_S_all 1.067
_refine_ls_R_factor_all 0.0551
_refine_ls_R_factor_gt 0.0442
_refine_ls_shift/su_max 0.001
_refine_ls_shift/su_mean 0.000
_refine_ls_structure_factor_coef Fsqd
_refine_ls_weighting_details 'w=1/[\s^2^(Fo^2^)+(0.0539P)^2^+0.6312P] where P=(Fo^2^+2Fc^2^)/3'
_refine_ls_weighting_scheme calc
_refine_ls_wR_factor_gt 0.1100
_refine_ls_wR_factor_ref 0.1174
_reflns_Friedel_coverage 0.000
_reflns_number_gt 7397
_reflns_number_total 8939
_reflns_threshold_expression 'I > 2\s(I)'
_cod_data_source_file om6b00678_si_003.cif
_cod_data_source_block Ph3PCH2Ph_13
_cod_original_cell_volume 1973.50(17)
_cod_database_code 4089065
_chemical_oxdiff_formula 'C44 H41 N6 B10 P'
_shelx_space_group_comment
;
The symmetry employed for this shelxl refinement is uniquely defined
by the following loop, which should always be used as a source of
symmetry information in preference to the above space-group names.
They are only intended as comments.
;
_reflns_odcompleteness_completeness 98.36
_reflns_odcompleteness_iscentric 1
_reflns_odcompleteness_theta 28.51
_olex2_refinement_description
;
1. Fixed Uiso
 At 1.2 times of:
  All B(H) groups, All C(H) groups, All C(H,H) groups, All N(H) groups, All
  N(H,H) groups
 At 1.5 times of:
  All C(H,H,H) groups
2.a Ternary CH refined with riding coordinates:
 C3(H3)
2.b Secondary CH2 refined with riding coordinates:
 C13(H13A,H13B), C6(H6A,H6B)
2.c Aromatic/amide H refined with riding coordinates:
 C15(H15), C16(H16), C17(H17), C18(H18), C19(H19), C21(H21), C22(H22),
 C23(H23), C24(H24), C25(H25), C27(H27), C28(H28), C29(H29), C30(H30), C31(H31),
  C33(H33), C34(H34), C35(H35), C36(H36), C37(H37), N1(H1), C8(H8), C9(H9),
 C10(H10), C11(H11), C12(H12)
2.d X=CH2 refined with riding coordinates:
 N3(H3A,H3B)
2.e Idealised Me refined as rotating group:
 C4(H4A,H4B,H4C), C5(H5A,H5B,H5C)
2.f Boron cage BH refined with riding coordinates:
 B1(H1A), B3(H3C), B4(H4), B5(H5), B6(H6), B7(H7), B8(H8A), B9(H9A), B10(H10A)
;
_shelx_shelxl_version_number 2014/7
_olex2_submission_special_instructions 'No special instructions were received'

loop_
_space_group_symop_operation_xyz
'x, y, z'
'-x, -y, -z'

loop_
_atom_site_label
_atom_site_type_symbol
_atom_site_fract_x
_atom_site_fract_y
_atom_site_fract_z
_atom_site_U_iso_or_equiv
_atom_site_adp_type
_atom_site_occupancy
_atom_site_site_symmetry_order
_atom_site_calc_flag
_atom_site_refinement_flags_posn
P1 P 0.42919(4) 0.03926(3) 0.78708(2) 0.01277(9) Uani 1 1 d .
C13 C 0.38056(15) 0.18802(12) 0.80361(8) 0.0150(3) Uani 1 1 d .
H13A H 0.4519 0.2445 0.7945 0.018 Uiso 1 1 calc R
H13B H 0.2917 0.1880 0.7650 0.018 Uiso 1 1 calc R
C14 C 0.36491(15) 0.23168(12) 0.88536(8) 0.0151(3) Uani 1 1 d .
C15 C 0.47478(16) 0.30198(13) 0.94502(9) 0.0200(3) Uani 1 1 d .
H15 H 0.5618 0.3211 0.9350 0.024 Uiso 1 1 calc R
C16 C 0.45672(18) 0.34405(14) 1.01923(9) 0.0248(4) Uani 1 1 d .
H16 H 0.5316 0.3919 1.0595 0.030 Uiso 1 1 calc R
C17 C 0.33058(18) 0.31653(14) 1.03464(9) 0.0237(3) Uani 1 1 d .
H17 H 0.3188 0.3451 1.0852 0.028 Uiso 1 1 calc R
C18 C 0.22128(17) 0.24670(14) 0.97533(9) 0.0224(3) Uani 1 1 d .
H18 H 0.1344 0.2276 0.9855 0.027 Uiso 1 1 calc R
C19 C 0.23841(16) 0.20480(13) 0.90140(9) 0.0192(3) Uani 1 1 d .
H19 H 0.1630 0.1573 0.8613 0.023 Uiso 1 1 calc R
C20 C 0.39693(15) -0.01798(13) 0.68365(8) 0.0150(3) Uani 1 1 d .
C21 C 0.37876(15) 0.05834(13) 0.63147(8) 0.0164(3) Uani 1 1 d .
H21 H 0.3788 0.1411 0.6501 0.020 Uiso 1 1 calc R
C22 C 0.36066(16) 0.01185(14) 0.55198(9) 0.0198(3) Uani 1 1 d .
H22 H 0.3471 0.0630 0.5163 0.024 Uiso 1 1 calc R
C23 C 0.36238(17) -0.10875(14) 0.52475(9) 0.0222(3) Uani 1 1 d .
H23 H 0.3505 -0.1397 0.4705 0.027 Uiso 1 1 calc R
C24 C 0.38150(18) -0.18468(14) 0.57662(9) 0.0246(3) Uani 1 1 d .
H24 H 0.3829 -0.2671 0.5577 0.029 Uiso 1 1 calc R
C25 C 0.39855(17) -0.13996(14) 0.65610(9) 0.0210(3) Uani 1 1 d .
H25 H 0.4112 -0.1917 0.6915 0.025 Uiso 1 1 calc R
C26 C 0.60891(15) 0.04022(13) 0.83326(8) 0.0147(3) Uani 1 1 d .
C27 C 0.65513(16) -0.06801(13) 0.84429(9) 0.0195(3) Uani 1 1 d .
H27 H 0.5906 -0.1392 0.8308 0.023 Uiso 1 1 calc R
C28 C 0.79496(17) -0.07071(14) 0.87491(9) 0.0220(3) Uani 1 1 d .
H28 H 0.8263 -0.1438 0.8827 0.026 Uiso 1 1 calc R
C29 C 0.88968(16) 0.03335(14) 0.89431(9) 0.0213(3) Uani 1 1 d .
H29 H 0.9853 0.0315 0.9163 0.026 Uiso 1 1 calc R
C30 C 0.84487(16) 0.13960(13) 0.88166(9) 0.0193(3) Uani 1 1 d .
H30 H 0.9103 0.2100 0.8941 0.023 Uiso 1 1 calc R
C31 C 0.70462(15) 0.14430(13) 0.85079(8) 0.0163(3) Uani 1 1 d .
H31 H 0.6743 0.2172 0.8418 0.020 Uiso 1 1 calc R
C32 C 0.32288(15) -0.05311(12) 0.82629(8) 0.0140(3) Uani 1 1 d .
C33 C 0.18417(15) -0.09037(13) 0.78404(8) 0.0166(3) Uani 1 1 d .
H33 H 0.1513 -0.0732 0.7340 0.020 Uiso 1 1 calc R
C34 C 0.09462(16) -0.15243(13) 0.81525(9) 0.0189(3) Uani 1 1 d .
H34 H 0.0005 -0.1783 0.7864 0.023 Uiso 1 1 calc R
C35 C 0.14309(17) -0.17666(13) 0.88899(9) 0.0202(3) Uani 1 1 d .
H35 H 0.0820 -0.2197 0.9102 0.024 Uiso 1 1 calc R
C36 C 0.28000(17) -0.13831(14) 0.93159(9) 0.0215(3) Uani 1 1 d .
H36 H 0.3120 -0.1543 0.9821 0.026 Uiso 1 1 calc R
C37 C 0.37076(16) -0.07651(13) 0.90063(8) 0.0179(3) Uani 1 1 d .
H37 H 0.4646 -0.0504 0.9298 0.021 Uiso 1 1 calc R
O1 O 0.10935(11) 0.41367(9) 0.61738(6) 0.0191(2) Uani 1 1 d .
N1 N -0.10128(13) 0.42120(11) 0.64413(7) 0.0171(3) Uani 1 1 d .
H1 H -0.1352 0.3842 0.5947 0.020 Uiso 1 1 calc R
N2 N 0.02446(13) 0.34695(11) 0.54021(7) 0.0189(3) Uani 1 1 d .
N3 N 0.24268(15) 0.35788(15) 0.51306(9) 0.0345(4) Uani 1 1 d .
H3A H 0.2879 0.3968 0.5608 0.041 Uiso 1 1 calc R
H3B H 0.2879 0.3395 0.4774 0.041 Uiso 1 1 calc R
C1 C 0.03206(15) 0.44656(12) 0.66609(8) 0.0155(3) Uani 1 1 d .
C2 C 0.10583(16) 0.32681(13) 0.49480(9) 0.0179(3) Uani 1 1 d .
C3 C 0.11529(16) 0.51251(13) 0.74626(9) 0.0186(3) Uani 1 1 d .
H3 H 0.0521 0.5542 0.7738 0.022 Uiso 1 1 calc R
C4 C 0.17822(18) 0.42339(16) 0.79273(10) 0.0278(4) Uani 1 1 d .
H4A H 0.1051 0.3596 0.7906 0.042 Uiso 1 1 calc GR
H4B H 0.2210 0.4647 0.8473 0.042 Uiso 1 1 calc GR
H4C H 0.2487 0.3890 0.7699 0.042 Uiso 1 1 calc GR
C5 C 0.23012(17) 0.60593(14) 0.74179(10) 0.0236(3) Uani 1 1 d .
H5A H 0.2957 0.5658 0.7175 0.035 Uiso 1 1 calc GR
H5B H 0.2790 0.6513 0.7947 0.035 Uiso 1 1 calc GR
H5C H 0.1890 0.6604 0.7103 0.035 Uiso 1 1 calc GR
C6 C 0.03184(16) 0.25943(13) 0.41234(8) 0.0174(3) Uani 1 1 d .
H6A H 0.0581 0.3039 0.3751 0.021 Uiso 1 1 calc R
H6B H -0.0694 0.2566 0.4050 0.021 Uiso 1 1 calc R
C7 C 0.06356(15) 0.13281(13) 0.39246(8) 0.0160(3) Uani 1 1 d .
C8 C 0.16626(17) 0.10521(14) 0.35480(9) 0.0201(3) Uani 1 1 d .
H8 H 0.2228 0.1675 0.3445 0.024 Uiso 1 1 calc R
C9 C 0.18656(19) -0.01277(14) 0.33221(9) 0.0256(4) Uani 1 1 d .
H9 H 0.2572 -0.0305 0.3070 0.031 Uiso 1 1 calc R
C10 C 0.10381(19) -0.10437(15) 0.34644(10) 0.0278(4) Uani 1 1 d .
H10 H 0.1159 -0.1850 0.3298 0.033 Uiso 1 1 calc R
C11 C 0.00285(18) -0.07730(15) 0.38533(10) 0.0259(4) Uani 1 1 d .
H11 H -0.0529 -0.1397 0.3961 0.031 Uiso 1 1 calc R
C12 C -0.01665(16) 0.04022(14) 0.40838(9) 0.0201(3) Uani 1 1 d .
H12 H -0.0852 0.0579 0.4353 0.024 Uiso 1 1 calc R
B1 B -0.20262(18) 0.40823(15) 0.77678(10) 0.0183(3) Uani 1 1 d .
H1A H -0.1201 0.3714 0.8155 0.022 Uiso 1 1 calc R
B2 B -0.21145(17) 0.44428(14) 0.68916(10) 0.0156(3) Uani 1 1 d .
B3 B -0.34334(17) 0.33645(14) 0.70221(10) 0.0157(3) Uani 1 1 d .
H3C H -0.3603 0.2365 0.6877 0.019 Uiso 1 1 calc R
B4 B -0.35787(18) 0.44487(15) 0.78779(9) 0.0162(3) Uani 1 1 d .
H4 H -0.3873 0.4314 0.8418 0.019 Uiso 1 1 calc R
B5 B -0.22423(18) 0.55298(15) 0.77500(10) 0.0180(3) Uani 1 1 d .
H5 H -0.1465 0.6257 0.8182 0.022 Uiso 1 1 calc R
B6 B -0.38587(18) 0.41817(15) 0.62487(9) 0.0170(3) Uani 1 1 d .
H6 H -0.4076 0.3706 0.5621 0.020 Uiso 1 1 calc R
B7 B -0.48993(17) 0.41845(14) 0.69456(9) 0.0163(3) Uani 1 1 d .
H7 H -0.5959 0.3708 0.6877 0.020 Uiso 1 1 calc R
B8 B -0.40624(18) 0.57168(14) 0.74594(10) 0.0165(3) Uani 1 1 d .
H8A H -0.4449 0.6467 0.7801 0.020 Uiso 1 1 calc R
B9 B -0.30235(19) 0.57016(15) 0.67591(10) 0.0183(3) Uani 1 1 d .
H9A H -0.2570 0.6444 0.6537 0.022 Uiso 1 1 calc R
B10 B -0.47695(19) 0.53117(15) 0.64730(10) 0.0189(3) Uani 1 1 d .
H10A H -0.5593 0.5683 0.6087 0.023 Uiso 1 1 calc R

loop_
_atom_site_aniso_label
_atom_site_aniso_U_11
_atom_site_aniso_U_22
_atom_site_aniso_U_33
_atom_site_aniso_U_23
_atom_site_aniso_U_13
_atom_site_aniso_U_12
P1 0.01485(19) 0.01187(18) 0.01119(17) 0.00203(13) 0.00353(13) 0.00089(13)
C13 0.0180(7) 0.0131(7) 0.0137(7) 0.0029(5) 0.0040(5) 0.0024(5)
C14 0.0202(8) 0.0112(7) 0.0146(7) 0.0034(5) 0.0046(5) 0.0045(5)
C15 0.0199(8) 0.0184(8) 0.0205(8) 0.0028(6) 0.0052(6) 0.0004(6)
C16 0.0286(9) 0.0230(8) 0.0165(8) -0.0016(6) 0.0012(6) -0.0012(7)
C17 0.0307(9) 0.0237(8) 0.0167(7) 0.0012(6) 0.0086(6) 0.0055(7)
C18 0.0233(8) 0.0239(8) 0.0216(8) 0.0032(6) 0.0105(6) 0.0034(6)
C19 0.0204(8) 0.0181(7) 0.0169(7) 0.0010(6) 0.0035(6) 0.0021(6)
C20 0.0169(7) 0.0166(7) 0.0116(6) 0.0023(5) 0.0058(5) -0.0003(5)
C21 0.0153(7) 0.0169(7) 0.0176(7) 0.0046(5) 0.0054(5) 0.0005(5)
C22 0.0206(8) 0.0250(8) 0.0161(7) 0.0085(6) 0.0069(6) 0.0017(6)
C23 0.0244(9) 0.0283(9) 0.0133(7) 0.0018(6) 0.0071(6) 0.0015(6)
C24 0.0350(10) 0.0186(8) 0.0184(8) -0.0018(6) 0.0088(7) 0.0032(7)
C25 0.0300(9) 0.0173(7) 0.0162(7) 0.0035(6) 0.0073(6) 0.0032(6)
C26 0.0147(7) 0.0162(7) 0.0126(6) 0.0025(5) 0.0035(5) 0.0013(5)
C27 0.0207(8) 0.0151(7) 0.0231(8) 0.0052(6) 0.0066(6) 0.0017(6)
C28 0.0219(8) 0.0193(8) 0.0294(8) 0.0101(6) 0.0102(6) 0.0083(6)
C29 0.0151(8) 0.0260(8) 0.0230(8) 0.0059(6) 0.0047(6) 0.0050(6)
C30 0.0174(8) 0.0179(7) 0.0217(8) 0.0032(6) 0.0053(6) -0.0007(6)
C31 0.0194(8) 0.0140(7) 0.0164(7) 0.0033(5) 0.0065(6) 0.0024(5)
C32 0.0182(7) 0.0103(6) 0.0140(7) 0.0017(5) 0.0063(5) 0.0022(5)
C33 0.0192(8) 0.0168(7) 0.0133(7) 0.0039(5) 0.0027(5) 0.0029(6)
C34 0.0152(7) 0.0195(7) 0.0211(7) 0.0033(6) 0.0046(6) 0.0014(6)
C35 0.0236(8) 0.0187(8) 0.0231(8) 0.0074(6) 0.0127(6) 0.0045(6)
C36 0.0259(9) 0.0267(8) 0.0149(7) 0.0087(6) 0.0069(6) 0.0053(6)
C37 0.0173(8) 0.0214(8) 0.0131(7) 0.0027(5) 0.0020(5) 0.0014(6)
O1 0.0166(6) 0.0225(6) 0.0161(5) -0.0021(4) 0.0057(4) 0.0011(4)
N1 0.0185(7) 0.0169(6) 0.0148(6) 0.0002(5) 0.0064(5) 0.0000(5)
N2 0.0184(7) 0.0205(7) 0.0136(6) -0.0032(5) 0.0034(5) -0.0009(5)
N3 0.0184(7) 0.0535(10) 0.0221(7) -0.0138(7) 0.0081(6) -0.0039(7)
C1 0.0180(7) 0.0123(7) 0.0182(7) 0.0040(5) 0.0076(6) 0.0038(5)
C2 0.0179(8) 0.0162(7) 0.0190(7) 0.0014(6) 0.0058(6) 0.0019(6)
C3 0.0166(8) 0.0207(8) 0.0174(7) -0.0002(6) 0.0047(6) 0.0054(6)
C4 0.0265(9) 0.0370(10) 0.0233(8) 0.0116(7) 0.0065(7) 0.0112(7)
C5 0.0199(8) 0.0197(8) 0.0278(8) -0.0017(6) 0.0056(6) 0.0029(6)
C6 0.0159(7) 0.0194(7) 0.0164(7) 0.0020(6) 0.0046(5) 0.0030(6)
C7 0.0174(7) 0.0178(7) 0.0106(6) 0.0017(5) 0.0012(5) 0.0012(5)
C8 0.0236(8) 0.0184(7) 0.0197(7) 0.0050(6) 0.0084(6) 0.0020(6)
C9 0.0330(10) 0.0236(8) 0.0234(8) 0.0037(6) 0.0131(7) 0.0087(7)
C10 0.0367(10) 0.0172(8) 0.0269(9) 0.0032(6) 0.0043(7) 0.0057(7)
C11 0.0281(9) 0.0212(8) 0.0261(8) 0.0103(6) 0.0016(7) -0.0036(7)
C12 0.0186(8) 0.0255(8) 0.0156(7) 0.0056(6) 0.0036(6) 0.0001(6)
B1 0.0165(8) 0.0205(9) 0.0179(8) 0.0040(6) 0.0052(6) 0.0012(6)
B2 0.0155(8) 0.0131(8) 0.0186(8) 0.0016(6) 0.0073(6) 0.0009(6)
B3 0.0158(8) 0.0134(8) 0.0186(8) 0.0033(6) 0.0065(6) 0.0005(6)
B4 0.0176(8) 0.0168(8) 0.0143(8) 0.0026(6) 0.0063(6) 0.0000(6)
B5 0.0181(9) 0.0172(8) 0.0169(8) -0.0007(6) 0.0064(6) -0.0013(6)
B6 0.0196(9) 0.0175(8) 0.0140(8) 0.0019(6) 0.0059(6) 0.0023(6)
B7 0.0153(8) 0.0151(8) 0.0175(8) 0.0005(6) 0.0051(6) 0.0018(6)
B8 0.0186(8) 0.0126(8) 0.0183(8) 0.0006(6) 0.0076(6) 0.0012(6)
B9 0.0235(9) 0.0140(8) 0.0201(8) 0.0041(6) 0.0108(7) 0.0021(6)
B10 0.0214(9) 0.0177(8) 0.0189(8) 0.0043(6) 0.0067(7) 0.0053(6)

loop_
_atom_type_symbol
_atom_type_description
_atom_type_scat_dispersion_real
_atom_type_scat_dispersion_imag
_atom_type_scat_source
C C 0.0033 0.0016 'International Tables Vol C Tables 4.2.6.8 and 6.1.1.4'
H H 0.0000 0.0000 'International Tables Vol C Tables 4.2.6.8 and 6.1.1.4'
B B 0.0013 0.0007 'International Tables Vol C Tables 4.2.6.8 and 6.1.1.4'
N N 0.0061 0.0033 'International Tables Vol C Tables 4.2.6.8 and 6.1.1.4'
O O 0.0106 0.0060 'International Tables Vol C Tables 4.2.6.8 and 6.1.1.4'
P P 0.1023 0.0942 'International Tables Vol C Tables 4.2.6.8 and 6.1.1.4'

loop_
_geom_angle_atom_site_label_1
_geom_angle_atom_site_label_2
_geom_angle_atom_site_label_3
_geom_angle
C20 P1 C13 108.85(7)
C20 P1 C32 109.83(7)
C26 P1 C13 111.73(7)
C26 P1 C20 108.93(7)
C26 P1 C32 109.89(7)
C32 P1 C13 107.59(7)
P1 C13 H13A 108.9
P1 C13 H13B 108.9
H13A C13 H13B 107.7
C14 C13 P1 113.50(10)
C14 C13 H13A 108.9
C14 C13 H13B 108.9
C15 C14 C13 121.10(13)
C19 C14 C13 119.96(13)
C19 C14 C15 118.91(13)
C14 C15 H15 120.0
C16 C15 C14 120.09(15)
C16 C15 H15 120.0
C15 C16 H16 119.7
C17 C16 C15 120.55(15)
C17 C16 H16 119.7
C16 C17 H17 120.3
C16 C17 C18 119.37(14)
C18 C17 H17 120.3
C17 C18 H18 119.8
C19 C18 C17 120.38(15)
C19 C18 H18 119.8
C14 C19 H19 119.7
C18 C19 C14 120.69(14)
C18 C19 H19 119.7
C21 C20 P1 120.96(11)
C21 C20 C25 120.17(13)
C25 C20 P1 118.75(11)
C20 C21 H21 120.2
C22 C21 C20 119.50(14)
C22 C21 H21 120.3
C21 C22 H22 119.8
C23 C22 C21 120.32(14)
C23 C22 H22 119.8
C22 C23 H23 119.9
C22 C23 C24 120.28(14)
C24 C23 H23 119.9
C23 C24 H24 119.9
C25 C24 C23 120.16(15)
C25 C24 H24 119.9
C20 C25 H25 120.2
C24 C25 C20 119.56(14)
C24 C25 H25 120.2
C27 C26 P1 118.86(11)
C31 C26 P1 120.79(11)
C31 C26 C27 120.02(14)
C26 C27 H27 120.1
C28 C27 C26 119.83(14)
C28 C27 H27 120.1
C27 C28 H28 119.9
C27 C28 C29 120.15(14)
C29 C28 H28 119.9
C28 C29 H29 119.9
C30 C29 C28 120.15(15)
C30 C29 H29 119.9
C29 C30 H30 119.7
C29 C30 C31 120.64(14)
C31 C30 H30 119.7
C26 C31 H31 120.4
C30 C31 C26 119.16(13)
C30 C31 H31 120.4
C33 C32 P1 117.78(11)
C33 C32 C37 120.00(13)
C37 C32 P1 121.81(11)
C32 C33 H33 120.0
C34 C33 C32 120.00(13)
C34 C33 H33 120.0
C33 C34 H34 120.1
C33 C34 C35 119.82(14)
C35 C34 H34 120.1
C34 C35 H35 119.8
C36 C35 C34 120.37(14)
C36 C35 H35 119.8
C35 C36 H36 119.9
C35 C36 C37 120.22(14)
C37 C36 H36 119.9
C32 C37 H37 120.2
C36 C37 C32 119.57(14)
C36 C37 H37 120.2
C1 O1 N2 111.92(11)
C1 N1 H1 114.3
C1 N1 B2 131.33(13)
B2 N1 H1 114.3
C2 N2 O1 108.00(12)
H3A N3 H3B 120.0
C2 N3 H3A 120.0
C2 N3 H3B 120.0
O1 C1 C3 113.56(13)
N1 C1 O1 121.42(13)
N1 C1 C3 125.01(13)
N2 C2 N3 127.58(14)
N2 C2 C6 113.95(13)
N3 C2 C6 118.47(13)
C1 C3 H3 108.7
C1 C3 C4 109.48(13)
C1 C3 C5 111.05(13)
C4 C3 H3 108.7
C5 C3 H3 108.7
C5 C3 C4 110.25(13)
C3 C4 H4A 109.5
C3 C4 H4B 109.5
C3 C4 H4C 109.5
H4A C4 H4B 109.5
H4A C4 H4C 109.5
H4B C4 H4C 109.5
C3 C5 H5A 109.5
C3 C5 H5B 109.5
C3 C5 H5C 109.5
H5A C5 H5B 109.5
H5A C5 H5C 109.5
H5B C5 H5C 109.5
C2 C6 H6A 108.7
C2 C6 H6B 108.7
C2 C6 C7 114.03(12)
H6A C6 H6B 107.6
C7 C6 H6A 108.7
C7 C6 H6B 108.7
C8 C7 C6 121.76(13)
C12 C7 C6 119.36(13)
C12 C7 C8 118.79(14)
C7 C8 H8 119.7
C9 C8 C7 120.59(14)
C9 C8 H8 119.7
C8 C9 H9 119.9
C10 C9 C8 120.14(16)
C10 C9 H9 119.9
C9 C10 H10 120.2
C9 C10 C11 119.56(15)
C11 C10 H10 120.2
C10 C11 H11 119.9
C12 C11 C10 120.30(15)
C12 C11 H11 119.9
C7 C12 H12 119.7
C11 C12 C7 120.58(15)
C11 C12 H12 119.7
B2 B1 H1A 130.9
B2 B1 B3 64.68(10)
B2 B1 B4 98.41(12)
B2 B1 B5 65.24(10)
B3 B1 H1A 130.3
B4 B1 H1A 130.7
B4 B1 B3 65.17(10)
B4 B1 B5 65.12(10)
B5 B1 H1A 130.1
B5 B1 B3 99.58(12)
N1 B2 B1 123.16(13)
N1 B2 B3 128.42(12)
N1 B2 B5 136.10(12)
N1 B2 B6 112.50(12)
N1 B2 B9 117.23(12)
B1 B2 B3 58.03(9)
B1 B2 B5 57.70(9)
B1 B2 B6 113.64(12)
B1 B2 B9 113.34(12)
B3 B2 B5 91.09(10)
B6 B2 B3 60.11(9)
B6 B2 B5 103.19(11)
B9 B2 B3 102.78(11)
B9 B2 B5 60.20(9)
B9 B2 B6 60.81(9)
B1 B3 B2 57.29(9)
B1 B3 H3C 118.0
B1 B3 B4 57.14(9)
B1 B3 B6 112.57(12)
B1 B3 B7 112.52(12)
B2 B3 H3C 131.6
B2 B3 B4 89.29(10)
B4 B3 H3C 131.3
B6 B3 B2 59.68(9)
B6 B3 H3C 120.3
B6 B3 B4 101.90(11)
B7 B3 B2 101.38(11)
B7 B3 H3C 120.4
B7 B3 B4 59.97(9)
B7 B3 B6 60.16(9)
B1 B4 B3 57.69(9)
B1 B4 H4 117.9
B1 B4 B5 57.68(9)
B1 B4 B7 112.48(12)
B1 B4 B8 112.68(12)
B3 B4 H4 130.9
B5 B4 B3 90.68(10)
B5 B4 H4 130.7
B7 B4 B3 59.38(9)
B7 B4 H4 120.3
B7 B4 B5 102.34(11)
B8 B4 B3 102.23(11)
B8 B4 H4 120.1
B8 B4 B5 59.67(9)
B8 B4 B7 60.80(9)
B1 B5 B2 57.05(9)
B1 B5 B4 57.20(9)
B1 B5 H5 118.2
B1 B5 B8 112.42(12)
B1 B5 B9 111.79(12)
B2 B5 H5 131.9
B4 B5 B2 88.94(10)
B4 B5 H5 131.4
B8 B5 B2 101.05(11)
B8 B5 B4 59.86(9)
B8 B5 H5 120.4
B8 B5 B9 60.01(9)
B9 B5 B2 59.16(9)
B9 B5 B4 101.24(11)
B9 B5 H5 120.8
B2 B6 B3 60.21(9)
B2 B6 H6 120.7
B2 B6 B7 101.44(11)
B2 B6 B9 59.48(9)
B3 B6 H6 120.2
B3 B6 B7 59.72(9)
B3 B6 B9 101.91(11)
B7 B6 H6 131.2
B7 B6 B9 89.86(10)
B9 B6 H6 131.2
B10 B6 B2 111.95(12)
B10 B6 B3 112.63(12)
B10 B6 H6 118.1
B10 B6 B7 57.56(9)
B10 B6 B9 57.13(10)
B3 B7 B4 60.65(9)
B3 B7 B6 60.11(9)
B3 B7 H7 119.8
B3 B7 B8 102.26(11)
B4 B7 H7 120.3
B4 B7 B8 59.58(9)
B6 B7 B4 102.35(11)
B6 B7 H7 130.7
B6 B7 B8 90.22(10)
B8 B7 H7 131.2
B10 B7 B3 113.09(12)
B10 B7 B4 112.37(12)
B10 B7 B6 57.68(9)
B10 B7 H7 117.9
B10 B7 B8 57.22(9)
B4 B8 B7 59.62(9)
B4 B8 H8A 120.4
B4 B8 B9 101.79(11)
B5 B8 B4 60.46(9)
B5 B8 B7 102.06(11)
B5 B8 H8A 119.8
B5 B8 B9 60.20(9)
B7 B8 H8A 131.5
B9 B8 B7 89.36(10)
B9 B8 H8A 131.3
B10 B8 B4 112.25(12)
B10 B8 B5 113.01(12)
B10 B8 B7 57.06(9)
B10 B8 H8A 118.0
B10 B8 B9 57.29(10)
B2 B9 B5 60.64(9)
B2 B9 B6 59.72(9)
B2 B9 B8 101.95(11)
B2 B9 H9A 120.4
B5 B9 B6 102.74(11)
B5 B9 H9A 119.8
B6 B9 H9A 130.7
B8 B9 B5 59.79(9)
B8 B9 B6 90.56(11)
B8 B9 H9A 130.9
B10 B9 B2 112.54(12)
B10 B9 B5 113.06(12)
B10 B9 B6 57.54(10)
B10 B9 B8 57.75(10)
B10 B9 H9A 117.8
B6 B10 B8 99.50(12)
B6 B10 H10A 130.4
B7 B10 B6 64.76(10)
B7 B10 B8 65.72(10)
B7 B10 H10A 130.5
B8 B10 H10A 130.1
B9 B10 B6 65.32(10)
B9 B10 B7 99.01(12)
B9 B10 B8 64.96(10)
B9 B10 H10A 130.5

loop_
_geom_bond_atom_site_label_1
_geom_bond_atom_site_label_2
_geom_bond_distance
P1 C13 1.8173(14)
P1 C20 1.7958(14)
P1 C26 1.7936(15)
P1 C32 1.7976(14)
C13 H13A 0.9900
C13 H13B 0.9900
C13 C14 1.5174(19)
C14 C15 1.399(2)
C14 C19 1.392(2)
C15 H15 0.9500
C15 C16 1.397(2)
C16 H16 0.9500
C16 C17 1.385(2)
C17 H17 0.9500
C17 C18 1.391(2)
C18 H18 0.9500
C18 C19 1.388(2)
C19 H19 0.9500
C20 C21 1.402(2)
C20 C25 1.403(2)
C21 H21 0.9500
C21 C22 1.394(2)
C22 H22 0.9500
C22 C23 1.387(2)
C23 H23 0.9500
C23 C24 1.394(2)
C24 H24 0.9500
C24 C25 1.392(2)
C25 H25 0.9500
C26 C27 1.405(2)
C26 C31 1.400(2)
C27 H27 0.9500
C27 C28 1.385(2)
C28 H28 0.9500
C28 C29 1.392(2)
C29 H29 0.9500
C29 C30 1.385(2)
C30 H30 0.9500
C30 C31 1.394(2)
C31 H31 0.9500
C32 C33 1.399(2)
C32 C37 1.399(2)
C33 H33 0.9500
C33 C34 1.388(2)
C34 H34 0.9500
C34 C35 1.394(2)
C35 H35 0.9500
C35 C36 1.387(2)
C36 H36 0.9500
C36 C37 1.392(2)
C37 H37 0.9500
O1 N2 1.4668(15)
O1 C1 1.3344(17)
N1 H1 0.8800
N1 C1 1.2895(19)
N1 B2 1.539(2)
N2 C2 1.2978(19)
N3 H3A 0.8800
N3 H3B 0.8800
N3 C2 1.331(2)
C1 C3 1.499(2)
C2 C6 1.512(2)
C3 H3 1.0000
C3 C4 1.535(2)
C3 C5 1.534(2)
C4 H4A 0.9800
C4 H4B 0.9800
C4 H4C 0.9800
C5 H5A 0.9800
C5 H5B 0.9800
C5 H5C 0.9800
C6 H6A 0.9900
C6 H6B 0.9900
C6 C7 1.518(2)
C7 C8 1.396(2)
C7 C12 1.396(2)
C8 H8 0.9500
C8 C9 1.393(2)
C9 H9 0.9500
C9 C10 1.387(2)
C10 H10 0.9500
C10 C11 1.393(3)
C11 H11 0.9500
C11 C12 1.386(2)
C12 H12 0.9500
B1 H1A 1.1200
B1 B2 1.697(2)
B1 B3 1.711(2)
B1 B4 1.701(2)
B1 B5 1.710(2)
B2 B3 1.823(2)
B2 B5 1.837(2)
B2 B6 1.814(2)
B2 B9 1.809(2)
B3 H3C 1.1200
B3 B4 1.837(2)
B3 B6 1.821(2)
B3 B7 1.814(2)
B4 H4 1.1200
B4 B5 1.835(2)
B4 B7 1.825(2)
B4 B8 1.824(2)
B5 H5 1.1200
B5 B8 1.821(2)
B5 B9 1.828(2)
B6 H6 1.1200
B6 B7 1.822(2)
B6 B9 1.833(2)
B6 B10 1.703(2)
B7 H7 1.1200
B7 B8 1.847(2)
B7 B10 1.700(2)
B8 H8A 1.1200
B8 B9 1.825(2)
B8 B10 1.703(2)
B9 H9A 1.1200
B9 B10 1.695(3)
B10 H10A 1.1200

loop_
_platon_squeeze_void_nr
_platon_squeeze_void_average_x
_platon_squeeze_void_average_y
_platon_squeeze_void_average_z
_platon_squeeze_void_volume
_platon_squeeze_void_count_electrons
_platon_squeeze_void_content
1 0.000 0.500 0.000 121 16 ' '
